data_2007559
loop_
_publ_author_name
'Spengler, Roland'
'Zouari, Ridha'
'Ben Salah, Abdelhamid'
'Zimmermann, Helmuth'
'Burzlaff, Hans'

_publ_section_title
;
 Redetermination of Bis(1,2-ethanediammonium) Dichloride
 Tetrachloromercurate(II)
;
_journal_issue 8
_journal_name_full 'Acta Crystallographica Section C'
_journal_page_first IUC9800034
_journal_paper_doi 10.1107/S0108270198099491
_journal_volume 54
_journal_year 1998
_chemical_formula_moiety '(C2 H10 N2 )2  Cl2 [Hg Cl4 ]'
_chemical_formula_structural '[(NH3 C2H4 NH3) Cl]2 HgCl4'
_chemical_formula_sum 'C4 H20 Cl6 Hg N4'
_chemical_formula_weight 537.54
_chemical_name_systematic
;
Bis-ethanediammoniumchloride tetrachloromercurate
;
_space_group_IT_number 62
_symmetry_cell_setting orthorhombic
_symmetry_space_group_name_Hall '-P 2ac 2n'
_symmetry_space_group_name_H-M 'P n m a'
_atom_type_scat_source International_Tables_Vol_C_Tables_4.6.2.8_and_6.1.1.4
_cell_angle_alpha 90
_cell_angle_beta 90
_cell_angle_gamma 90
_cell_formula_units_Z 4
_cell_length_a 12.7990(10)
_cell_length_b 19.842(2)
_cell_length_c 6.0790(10)
_cell_measurement_reflns_used 16
_cell_measurement_temperature 292
_cell_measurement_theta_max 16.7
_cell_measurement_theta_min 15.3
_cell_volume 1543.8(3)
_computing_cell_refinement 'local software (Gomm, 1993)'
_computing_data_collection 'local software (Gomm, 1993)'
_computing_data_reduction 'local software (Gomm, 1993)'
_computing_molecular_graphics 'CRYSTAN (Burzlaff & Rothammel, 1988)'
_computing_publication_material 'CRYSTAN (Burzlaff & Rothammel, 1988)'
_computing_structure_refinement 'CRYSTAN (Spengler & Zimmermann, 1998)'
_computing_structure_solution 'CRYSTAN (Burzlaff & Rothammel, 1988)'
_diffrn_ambient_temperature 292
_diffrn_measurement_device_type 'rebuilt Philips PW1100 diffractometer (Gomm, 1993)'
_diffrn_measurement_method \q/2\q
_diffrn_radiation_monochromator graphite
_diffrn_radiation_source 'X-Ray Tube'
_diffrn_radiation_type 'Mo K\a1'
_diffrn_radiation_wavelength .70926
_diffrn_reflns_av_R_equivalents .0524
_diffrn_reflns_av_sigmaI/netI .0264
_diffrn_reflns_limit_h_max 15
_diffrn_reflns_limit_h_min -15
_diffrn_reflns_limit_k_max 23
_diffrn_reflns_limit_k_min -23
_diffrn_reflns_limit_l_max 7
_diffrn_reflns_limit_l_min 0
_diffrn_reflns_number 6031
_diffrn_reflns_theta_max 25.0
_diffrn_reflns_theta_min .0
_diffrn_standards_decay_% 0.8
_diffrn_standards_interval_count 200
_diffrn_standards_number 5
_exptl_absorpt_coefficient_mu 10.999
_exptl_absorpt_correction_T_max .195
_exptl_absorpt_correction_T_min .132
_exptl_absorpt_correction_type 'Gaussian integration (Busing & Levy, 1957)'
_exptl_crystal_colour colourless
_exptl_crystal_density_diffrn 2.313
_exptl_crystal_density_meas ?
_exptl_crystal_description parallelepiped
_exptl_crystal_F_000 1016
_exptl_crystal_size_max .560(7)
_exptl_crystal_size_mid .377(7)
_exptl_crystal_size_min .194(7)
_refine_diff_density_max 0.96
_refine_diff_density_min -1.60
_refine_ls_extinction_coef 151.(4)*10^2^
_refine_ls_extinction_method 'Larson (1970) extinction refinement'
_refine_ls_goodness_of_fit_obs .97
_refine_ls_hydrogen_treatment constr
_refine_ls_matrix_type full
_refine_ls_number_parameters 74
_refine_ls_number_reflns 1402
_refine_ls_R_factor_obs .040
_refine_ls_shift/su_max .00
_refine_ls_structure_factor_coef Fsqd
_refine_ls_weighting_details 'w = 1/ (\s^2^(Fsqd~obs~)+0.005*Fsqd~obs~)'
_refine_ls_weighting_scheme calc
_refine_ls_wR_factor_obs .052
_reflns_number_gt 1402
_reflns_number_total 1402
_reflns_threshold_expression 'refl_observed_if_Fsqd>_ .0_sigma(Fsqd)'
_cod_data_source_file qb0047.cif
_cod_data_source_block hgc2
_cod_depositor_comments
;
The following automatic conversions were performed:

'_exptl_crystal_density_meas' value 'not measured' was changed to '?'
- the value is perceived as not measured.

Automatic conversion script
Id: cif_fix_values 3008 2015-01-20 13:52:24Z robertas 

The following automatic conversions were performed:

'_refine_ls_weighting_scheme' value ' w = 1/
(\s^2^(Fsqd~obs~)+0.005*Fsqd~obs~) ' was changed to 'calc'. New tag
'_refine_ls_weighting_details' was created. The value of the new tag
was set to 'w = 1/ (\s^2^(Fsqd~obs~)+0.005*Fsqd~obs~)'.

Automatic conversion script
Id: cif_fix_values 3143 2015-03-26 13:38:13Z robertas 
;
_cod_database_code 2007559

loop_
_symmetry_equiv_pos_as_xyz
'  X  ,  Y  ,  Z  '
' 1/2-X  ,  -Y  , 1/2+Z  '
' 1/2+X  , 1/2-Y  , 1/2-Z  '
'  -X  , 1/2+Y  ,  -Z  '
'  -X  ,  -Y  ,  -Z  '
' 1/2+X  ,  Y  , 1/2-Z  '
' 1/2-X  , 1/2+Y  , 1/2+Z  '
'  X  , 1/2-Y  ,  Z  '

loop_
_atom_site_label
_atom_site_fract_x
_atom_site_fract_y
_atom_site_fract_z
_atom_site_U_iso_or_equiv
_atom_site_adp_type
_atom_site_occupancy
Hg1 .69456(3) .25000 .67939(8) .03680(10) Uani 1.00
Cl1 .8962(2) .25000 .6872(5) .0386(8) Uani 1.00
Cl2 .6735(2) .25000 .2110(4) .0330(7) Uani 1.00
Cl3 .64980(10) .36601(7) .7079(3) .0358(6) Uani 1.00
Cl4 .90150(10) .49120(7) .7141(3) .0296(5) Uani 1.00
N1 .5015(4) .6387(2) .8680(10) .038(2) Uani 1.00
C1 .5726(4) .6423(3) .6790(10) .033(2) Uani 1.00
C2 .6736(4) .6042(3) .7120(10) .033(2) Uani 1.00
N2 .6587(3) .5300(2) .7102(9) .027(2) Uani 1.00
H1 .43995 .66414 .83270 .04536 Uiso 1.00
H2 .53679 .65773 .99290 .04536 Uiso 1.00
H3 .48479 .59222 .89307 .04536 Uiso 1.00
H4 .58856 .68927 .65026 .03928 Uiso 1.00
H5 .53696 .62425 .55118 .03928 Uiso 1.00
H6 .70414 .61728 .85183 .03907 Uiso 1.00
H7 .72224 .61642 .59650 .03907 Uiso 1.00
H8 .72573 .50930 .73195 .03208 Uiso 1.00
H9 .62991 .51770 .57002 .03208 Uiso 1.00
H10 .61167 .51856 .82729 .03208 Uiso 1.00

loop_
_atom_site_aniso_label
_atom_site_aniso_U_11
_atom_site_aniso_U_22
_atom_site_aniso_U_33
_atom_site_aniso_U_12
_atom_site_aniso_U_13
_atom_site_aniso_U_23
Hg1 .0412(2) .0215(2) .0476(3) .00000 -.0010(3) .00000
Cl1 .0310(10) .0440(10) .040(2) .00000 -.0030(10) .00000
Cl2 .0400(10) .0300(10) .0290(10) .00000 -.0020(10) .00000
Cl3 .0470(9) .0215(7) .0390(10) .0048(6) .0040(10) .0011(8)
Cl4 .0286(7) .0335(8) .0270(10) -.0008(6) .0012(8) -.0007(8)
N1 .030(3) .027(3) .056(5) .007(2) .009(3) -.003(3)
C1 .036(3) .029(3) .034(5) .005(3) .008(4) .006(4)
C2 .030(3) .027(3) .041(5) -.009(3) .006(4) -.005(3)
N2 .027(3) .028(2) .025(4) .003(2) .002(3) .000(3)

loop_
_atom_type_symbol
Hg
Cl
N
C
H

loop_
_geom_angle_atom_site_label_1
_geom_angle_atom_site_label_2
_geom_angle_atom_site_label_3
_geom_angle_site_symmetry_1
_geom_angle_site_symmetry_3
_geom_angle
_geom_angle_publ_flag
Cl3 Hg1 Cl3 8_555 . 150.87(6) yes
Cl1 Hg1 Cl3 . . 103.85(4) yes
Cl1 Hg1 Cl3 . 8_555 103.85(4) no
Cl2 Hg1 Cl3 . . 92.85(5) yes
Cl2 Hg1 Cl3 . 8_555 92.85(5) no
Cl2 Hg1 Cl1 . . 96.46(8) yes
Cl2 Hg1 Cl3 1_556 . 84.69(5) yes
Cl2 Hg1 Cl3 1_556 8_555 84.69(5) no
Cl2 Hg1 Cl1 1_556 . 93.73(8) yes
Cl2 Hg1 Cl2 1_556 . 169.81(6) yes
Hg1 Cl2 Hg1 1_554 . 169.81(8) yes
H1 N1 H2 . . 110.9 no
H1 N1 H3 . . 110.9 no
H2 N1 H3 . . 110.9 no
C1 N1 H1 . . 108.0 no
C1 N1 H2 . . 108.0 no
C1 N1 H3 . . 108.0 no
H5 C1 H4 . . 108.0 no
N1 C1 H4 . . 108.5 no
N1 C1 H5 . . 108.5 no
C2 C1 H4 . . 108.9 no
C2 C1 H5 . . 108.9 no
C2 C1 N1 . . 113.7(6) yes
H6 C2 H7 . . 108.0 no
N2 C2 H6 . . 108.9 no
N2 C2 H7 . . 108.9 no
C1 C2 H6 . . 109.1 no
C1 C2 H7 . . 109.1 no
C1 C2 N2 . . 112.7(5) yes
H8 N2 H9 . . 110.9 no
H8 N2 H10 . . 110.9 no
H9 N2 H10 . . 110.9 no
C2 N2 H8 . . 108.0 no
C2 N2 H9 . . 108.0 no
C2 N2 H10 . . 108.0 no

loop_
_geom_bond_atom_site_label_1
_geom_bond_atom_site_label_2
_geom_bond_site_symmetry_1
_geom_bond_site_symmetry_2
_geom_bond_distance
_geom_bond_publ_flag
Hg1 Cl3 . . 2.3780(10) yes
Hg1 Cl3 . 8_555 2.3780(10) yes
Hg1 Cl1 . . 2.581(2) yes
Hg1 Cl2 . . 2.860(3) yes
Hg1 Cl2 . 1_556 3.243(3) yes
N1 H1 . . .96 no
N1 H2 . . .96 no
N1 H3 . . .96 no
N1 C1 . . 1.470(10) yes
C1 H4 . . .97 no
C1 H5 . . .97 no
C1 C2 . . 1.510(8) yes
C2 H7 . . .97 no
C2 H6 . . .97 no
C2 N2 . . 1.485(7) yes
N2 H8 . . .96 no
N2 H9 . . .96 no
N2 H10 . . .96 no

loop_
_geom_hbond_atom_site_label_D
_geom_hbond_atom_site_label_H
_geom_hbond_atom_site_label_A
_geom_hbond_site_symmetry_A
_geom_hbond_distance_DH
_geom_hbond_distance_HA
_geom_hbond_distance_DA
_geom_hbond_angle_DHA
_geom_hbond_publ_flag
N1 H1 Cl2 4_656 0.96 2.254 3.182(3) 162. yes
N1 H2 Cl1 2_665 0.96 2.342 3.217(3) 151. yes
N1 H3 Cl4 6_456 0.96 2.362 3.234(3) 151. yes
N2 H8 Cl4 . 0.96 2.281 3.201(3) 160. yes
N2 H9 Cl4 2_664 0.96 2.208 3.141(3) 164. yes
N2 H10 Cl4 2_665 0.96 2.365 3.187(3) 143. yes

loop_
_geom_torsion_atom_site_label_1
_geom_torsion_atom_site_label_2
_geom_torsion_atom_site_label_3
_geom_torsion_atom_site_label_4
_geom_torsion
_geom_torsion_publ_flag
N1 C1 C2 N2 70.96 yes
